data_1577095
loop_
_publ_author_name
'Dai, Hongliang'
'Zhu, Zeng-Kui'
'You, Shihai'
'Luo, Junhua'

_publ_section_title
;
 Centimeter-Sized Single Crystals of 3D Perovskitiod (4-AP)Pb2X6 (X = Br,
 I) for Efficient and Stable X-ray Detection
;
_journal_name_full 'Chemical Science'
_journal_paper_doi 10.1039/D6SC00616G
_journal_year 2026
_chemical_formula_moiety 'Br6 Pb2, C6 H9 N3'
_chemical_formula_sum 'C6 H9 Br6 N3 Pb2'
_chemical_formula_weight 1008.068
_space_group_crystal_system orthorhombic
_space_group_IT_number 52
_space_group_name_Hall '-P 2a 2bc'
_space_group_name_H-M_alt 'P n n a'
_symmetry_Int_Tables_number 52
_atom_sites_solution_primary direct
_audit_creation_date 2023-12-05
_audit_creation_method
;
Olex2 1.5
(compiled 2022.04.07 svn.rca3783a0 for OlexSys, GUI svn.r6498)
;
_audit_update_record
;
2023-12-05 deposited with the CCDC.	2026-04-16 downloaded from the CCDC.
;
_cell_angle_alpha 90
_cell_angle_beta 90
_cell_angle_gamma 90
_cell_formula_units_Z 8
_cell_length_a 23.9011(15)
_cell_length_b 15.7772(10)
_cell_length_c 9.6867(5)
_cell_measurement_reflns_used 5812
_cell_measurement_temperature 295.00(10)
_cell_measurement_theta_max 28.5620
_cell_measurement_theta_min 3.6400
_cell_volume 3652.8(4)
_computing_cell_refinement 'CrysAlisPro 1.171.41.116a (Rigaku OD, 2021)'
_computing_data_collection 'CrysAlisPro 1.171.41.116a (Rigaku OD, 2021)'
_computing_data_reduction 'CrysAlisPro 1.171.41.116a (Rigaku OD, 2021)'
_computing_molecular_graphics 'Olex2 1.5 (Dolomanov et al., 2009)'
_computing_publication_material 'Olex2 1.5 (Dolomanov et al., 2009)'
_computing_structure_refinement 'olex2.refine 1.5 (Bourhis et al., 2015)'
_computing_structure_solution 'SHELXS  (Sheldrick, 2008)'
_diffrn_ambient_environment air
_diffrn_ambient_temperature 295.00(10)
_diffrn_detector 'CCD plate'
_diffrn_detector_area_resol_mean 10.5594
_diffrn_detector_type Atlas
_diffrn_measured_fraction_theta_full 0.9961
_diffrn_measured_fraction_theta_max 0.8442
_diffrn_measurement_details
;
List of Runs (angles in degrees, time in seconds):

  # Type    Start    End  Width  t~exp~   \w     \q     \k     \f   Frames
#--------------------------------------------------------------------------
  1  \w     -8.00  17.00   1.00   29.15    --   -7.31-113.00 163.00   25
  2  \w      3.00  48.00   1.00   29.15    --   -7.31  22.00 163.00   45
  3  \w     -9.00  72.00   1.00   29.15    --    6.30  38.00-120.00   81
  4  \w    -14.00  11.00   1.00   29.15    --   -7.31 -99.00-120.00   25
;
_diffrn_measurement_device 'four-circle diffractometer'
_diffrn_measurement_device_type 'SuperNova, Dual, Cu at home/near, Atlas'
_diffrn_measurement_method '\w scans'
_diffrn_orient_matrix_type 'CrysAlisPro convention (1999,Acta A55,543-557)'
_diffrn_orient_matrix_UB_11 -0.0256988000
_diffrn_orient_matrix_UB_12 -0.0222016000
_diffrn_orient_matrix_UB_13 0.0052097000
_diffrn_orient_matrix_UB_21 -0.0136638000
_diffrn_orient_matrix_UB_22 0.0381251000
_diffrn_orient_matrix_UB_23 0.0191160000
_diffrn_orient_matrix_UB_31 -0.0055850000
_diffrn_orient_matrix_UB_32 0.0087219000
_diffrn_orient_matrix_UB_33 -0.0705084000
_diffrn_radiation_monochromator mirror
_diffrn_radiation_probe x-ray
_diffrn_radiation_type 'Mo K\a'
_diffrn_radiation_wavelength 0.71073
_diffrn_reflns_av_R_equivalents 0.0459
_diffrn_reflns_av_unetI/netI 0.0391
_diffrn_reflns_Laue_measured_fraction_full 0.9961
_diffrn_reflns_Laue_measured_fraction_max 0.8442
_diffrn_reflns_limit_h_max 26
_diffrn_reflns_limit_h_min -31
_diffrn_reflns_limit_k_max 18
_diffrn_reflns_limit_k_min -19
_diffrn_reflns_limit_l_max 12
_diffrn_reflns_limit_l_min -10
_diffrn_reflns_number 17692
_diffrn_reflns_point_group_measured_fraction_full 0.9961
_diffrn_reflns_point_group_measured_fraction_max 0.8442
_diffrn_reflns_theta_full 25.2417
_diffrn_reflns_theta_max 28.84
_diffrn_reflns_theta_min 3.41
_diffrn_source 'micro-focus sealed X-ray tube'
_diffrn_source_type 'SuperNova (Mo) X-ray Source'
_diffrn_standards_number 0
_exptl_absorpt_coefficient_mu 31.525
_exptl_absorpt_correction_T_max 1.00000
_exptl_absorpt_correction_T_min 0.26843
_exptl_absorpt_correction_type multi-scan
_exptl_absorpt_process_details
;
CrysAlisPro 1.171.41.116a (Rigaku Oxford Diffraction, 2021)
Empirical absorption correction using spherical harmonics,
implemented in SCALE3 ABSPACK scaling algorithm.
;
_exptl_crystal_colour 'clear light yellow'
_exptl_crystal_colour_lustre clear
_exptl_crystal_colour_modifier light
_exptl_crystal_colour_primary yellow
_exptl_crystal_density_diffrn 3.666
_exptl_crystal_description block
_exptl_crystal_F_000 3399.330
_exptl_crystal_size_max 0.1
_exptl_crystal_size_mid 0.1
_exptl_crystal_size_min 0.1
_refine_diff_density_max 1.8409
_refine_diff_density_min -2.3889
_refine_diff_density_rms 0.4988
_refine_ls_d_res_high 0.7368
_refine_ls_d_res_low 5.9753
_refine_ls_goodness_of_fit_ref 1.0612
_refine_ls_hydrogen_treatment constr
_refine_ls_matrix_type full
_refine_ls_number_constraints 16
_refine_ls_number_parameters 157
_refine_ls_number_reflns 4042
_refine_ls_number_restraints 0
_refine_ls_restrained_S_all 1.0612
_refine_ls_R_factor_all 0.0615
_refine_ls_R_factor_gt 0.0352
_refine_ls_shift/su_max 0.0004
_refine_ls_shift/su_mean 0.0001
_refine_ls_structure_factor_coef Fsqd
_refine_ls_weighting_details 'w=1/[\s^2^(Fo^2^)+(0.0352P)^2^+3.3767P] where P=(Fo^2^+2Fc^2^)/3'
_refine_ls_weighting_scheme calc
_refine_ls_wR_factor_gt 0.0731
_refine_ls_wR_factor_ref 0.0867
_reflns_Friedel_coverage 0.0
_reflns_limit_h_max 31
_reflns_limit_h_min 0
_reflns_limit_k_max 19
_reflns_limit_k_min 0
_reflns_limit_l_max 12
_reflns_limit_l_min 0
_reflns_number_gt 2931
_reflns_number_total 4042
_reflns_threshold_expression I>=2u(I)
_cod_data_source_file d6sc00616g2.cif
_cod_data_source_block 3D_auto
_cod_database_code 1577095
_olex2_refinement_description
;
1. Fixed Uiso
 At 1.2 times of:
  All C(H) groups, All N(H) groups, All N(H,H) groups
2.a Aromatic/amide H refined with riding coordinates:
 C2(H2), C5(H5), N1(H1), C1(H1a), C4(H4)
2.b X=CH2 refined with riding coordinates:
 N3(H3a,H3b), N2(H2a,H2b)
;
_olex2_submission_special_instructions 'No special instructions were received'
_oxdiff_exptl_absorpt_empirical_details
;
Empirical correction (ABSPACK) includes:
- Absorption correction using spherical harmonics
- Frame scaling
;
_oxdiff_exptl_absorpt_empirical_full_max 2.317
_oxdiff_exptl_absorpt_empirical_full_min 0.572

loop_
_space_group_symop_id
_space_group_symop_operation_xyz
1 x,y,z
2 x,-y+1/2,-z+1/2
3 -x+1/2,y+1/2,-z+1/2
4 -x+1/2,-y,z
5 -x,-y,-z
6 -x,y-1/2,z-1/2
7 x-1/2,-y-1/2,z-1/2
8 x-1/2,y,-z

loop_
_atom_site_label
_atom_site_type_symbol
_atom_site_fract_x
_atom_site_fract_y
_atom_site_fract_z
_atom_site_U_iso_or_equiv
_atom_site_adp_type
_atom_site_occupancy
_atom_site_site_symmetry_order
_atom_site_refinement_flags_posn
_atom_site_refinement_flags_adp
_atom_site_refinement_flags_occupancy
Pb1 Pb 0.257233(13) 0.191826(19) 0.04628(3) 0.02386(11) Uani 1.000000 1 . . .
Pb2 Pb 0.006245(13) 0.184474(19) 0.04727(3) 0.02328(11) Uani 1.000000 1 . . .
Br4 Br 0.13325(4) 0.18058(6) 0.03669(10) 0.0352(2) Uani 1.000000 1 . . .
Br6 Br 0.0 0.0 0.0 0.1077(9) Uani 1.000000 2 S T P
Br5 Br -0.00099(4) 0.13738(5) 0.34841(9) 0.0339(2) Uani 1.000000 1 . . .
Br1 Br 0.25269(4) 0.36559(5) 0.15551(9) 0.0326(2) Uani 1.000000 1 . . .
Br2 Br 0.25 0.0 -0.01060(13) 0.0347(3) Uani 1.000000 2 S T P
Br7 Br 0.01901(5) 0.25 -0.25 0.0354(3) Uani 1.000000 2 S T P
Br8 Br -0.11615(4) 0.18528(7) -0.01926(10) 0.0421(3) Uani 1.000000 1 . . .
Br3 Br 0.25482(7) 0.25 -0.25 0.0542(4) Uani 1.000000 2 S T P
N3 N 0.1334(3) 0.4967(5) 0.2533(8) 0.048(2) Uani 1.000000 1 . . .
H3a H 0.1254(3) 0.5139(5) 0.3352(8) 0.057(3) Uiso 1.000000 1 R . .
H3b H 0.1555(3) 0.4543(5) 0.2420(8) 0.057(3) Uiso 1.000000 1 R . .
C2 C 0.1371(4) 0.5622(6) -0.0988(9) 0.039(2) Uani 1.000000 1 . . .
H2 H 0.1383(4) 0.6201(6) -0.0808(9) 0.047(3) Uiso 1.000000 1 R . .
N2 N 0.0789(4) 0.5979(6) 0.1572(8) 0.059(3) Uani 1.000000 1 . . .
H2a H 0.0700(4) 0.6168(6) 0.2375(8) 0.070(3) Uiso 1.000000 1 R . .
H2b H 0.0655(4) 0.6216(6) 0.0843(8) 0.070(3) Uiso 1.000000 1 R . .
C5 C 0.1360(4) 0.3908(7) -0.1554(10) 0.045(3) Uani 1.000000 1 . . .
H5 H 0.1361(4) 0.3333(7) -0.1771(10) 0.054(3) Uiso 1.000000 1 R . .
N1 N 0.1459(4) 0.4489(6) -0.2530(8) 0.058(3) Uani 1.000000 1 . . .
H1 H 0.1521(4) 0.4320(6) -0.3360(8) 0.069(3) Uiso 1.000000 1 R . .
C1 C 0.1466(5) 0.5309(8) -0.2271(11) 0.057(3) Uani 1.000000 1 . . .
H1a H 0.1539(5) 0.5684(8) -0.2990(11) 0.068(4) Uiso 1.000000 1 R . .
C4 C 0.1257(4) 0.4170(6) -0.0237(10) 0.035(2) Uani 1.000000 1 . . .
H4 H 0.1190(4) 0.3776(6) 0.0458(10) 0.042(3) Uiso 1.000000 1 R . .
C3 C 0.1254(3) 0.5031(5) 0.0055(8) 0.0243(19) Uani 1.000000 1 . . .
C6 C 0.1118(4) 0.5349(6) 0.1461(8) 0.0265(18) Uani 1.000000 1 . . .

loop_
_atom_site_aniso_label
_atom_site_aniso_U_11
_atom_site_aniso_U_22
_atom_site_aniso_U_33
_atom_site_aniso_U_12
_atom_site_aniso_U_13
_atom_site_aniso_U_23
Pb1 0.01657(19) 0.02742(19) 0.02758(19) -0.00134(13) -0.00003(12) -0.00010(12)
Pb2 0.01718(19) 0.02611(19) 0.02655(18) -0.00003(13) -0.00141(12) -0.00180(12)
Br4 0.0171(5) 0.0399(6) 0.0485(6) 0.0006(4) -0.0018(4) 0.0025(4)
Br6 0.176(3) 0.0320(10) 0.1155(17) 0.0124(13) -0.0482(17) -0.0310(10)
Br5 0.0412(5) 0.0301(5) 0.0304(4) -0.0015(4) 0.0028(4) 0.0013(3)
Br1 0.0379(5) 0.0274(5) 0.0323(5) -0.0002(4) 0.0011(4) 0.0000(3)
Br2 0.0362(8) 0.0258(7) 0.0421(7) 0.0017(6) -0.000000 0.000000
Br7 0.0295(7) 0.0481(8) 0.0286(6) -0.000000 -0.000000 0.0045(5)
Br8 0.0177(5) 0.0597(8) 0.0490(6) -0.0011(4) 0.0010(4) -0.0010(4)
Br3 0.0503(9) 0.0820(12) 0.0304(7) -0.000000 -0.000000 0.0133(7)
N3 0.063(6) 0.048(6) 0.032(4) 0.016(4) -0.001(4) 0.004(4)
C2 0.053(7) 0.032(6) 0.033(5) 0.006(5) 0.010(4) 0.011(4)
N2 0.086(7) 0.063(6) 0.027(4) 0.042(6) 0.002(4) -0.002(4)
C5 0.043(6) 0.040(6) 0.053(6) 0.003(5) 0.006(5) -0.014(5)
N1 0.069(6) 0.071(7) 0.034(5) 0.024(6) 0.014(5) -0.013(5)
C1 0.072(8) 0.057(8) 0.041(6) 0.026(7) 0.015(6) 0.014(5)
C4 0.036(6) 0.022(6) 0.047(6) 0.001(4) 0.004(4) -0.003(4)
C3 0.020(5) 0.025(5) 0.028(4) 0.002(3) 0.000(4) -0.001(3)
C6 0.029(5) 0.026(5) 0.025(4) 0.002(4) -0.003(4) -0.002(3)

loop_
_atom_type_symbol
_atom_type_scat_dispersion_real
_atom_type_scat_dispersion_imag
_atom_type_scat_Cromer_Mann_a1
_atom_type_scat_Cromer_Mann_a2
_atom_type_scat_Cromer_Mann_a3
_atom_type_scat_Cromer_Mann_a4
_atom_type_scat_Cromer_Mann_b1
_atom_type_scat_Cromer_Mann_b2
_atom_type_scat_Cromer_Mann_b3
_atom_type_scat_Cromer_Mann_b4
_atom_type_scat_Cromer_Mann_c
_atom_type_scat_source
_atom_type_scat_dispersion_source
Br -0.28346 2.55990 17.17890 5.23580 5.63770 3.98510 2.17230 16.57960 0.26090 41.43280 2.95570 'International Tables Volume C Table 6.1.1.4 (pp. 500-502)' 'Henke, Gullikson and Davis, At. Data and Nucl. Data Tables, 1993, 54, 2'
C 0.00347 0.00161 2.31000 1.02000 1.58860 0.86500 20.84390 10.20750 0.56870 51.65120 0.21560 'International Tables Volume C Table 6.1.1.4 (pp. 500-502)' 'Henke, Gullikson and Davis, At. Data and Nucl. Data Tables, 1993, 54, 2'
H 0.00000 0.00000 0.49300 0.32291 0.14019 0.04081 10.51090 26.12570 3.14236 57.79970 0.00304 'International Tables Volume C Table 6.1.1.4 (pp. 500-502)' 'Henke, Gullikson and Davis, At. Data and Nucl. Data Tables, 1993, 54, 2'
N 0.00653 0.00323 12.21260 3.13220 2.01250 1.16630 0.00570 9.89330 28.99750 0.58260 -11.52900 'International Tables Volume C Table 6.1.1.4 (pp. 500-502)' 'Henke, Gullikson and Davis, At. Data and Nucl. Data Tables, 1993, 54, 2'
Pb -3.20855 10.15389 31.06170 13.06370 18.44200 5.96960 0.69020 2.35760 8.61800 47.25790 13.41180 'International Tables Volume C Table 6.1.1.4 (pp. 500-502)' 'Henke, Gullikson and Davis, At. Data and Nucl. Data Tables, 1993, 54, 2'

loop_
_geom_angle_atom_site_label_1
_geom_angle_atom_site_label_2
_geom_angle_atom_site_label_3
_geom_angle
_geom_angle_site_symmetry_1
_geom_angle_site_symmetry_3
_geom_angle_publ_flag
Br1 Pb1 Br4 91.73(3) . . ?
Br1 Pb1 Br4 88.64(3) 2 . ?
Br2 Pb1 Br4 83.09(2) . . ?
Br2 Pb1 Br1 167.97(3) . . ?
Br2 Pb1 Br1 82.81(3) . 2 ?
Br8 Pb1 Br4 171.38(3) 8_655 . ?
Br8 Pb1 Br1 95.71(3) 8_655 . ?
Br8 Pb1 Br1 96.18(3) 8_655 2 ?
Br8 Pb1 Br2 90.41(2) 8_655 . ?
Br3 Pb1 Br4 88.24(4) . . ?
Br3 Pb1 Br1 93.326(18) . . ?
Br3 Pb1 Br1 176.83(4) . 2 ?
Br3 Pb1 Br2 97.34(2) . . ?
Br3 Pb1 Br8 86.99(4) . 8_655 ?
Br6 Pb2 Br4 91.45(2) . . ?
Br5 Pb2 Br4 95.06(3) 2 . ?
Br5 Pb2 Br4 94.87(3) . . ?
Br5 Pb2 Br6 167.52(2) 2 . ?
Br5 Pb2 Br6 84.501(18) . . ?
Br7 Pb2 Br4 82.88(3) . . ?
Br7 Pb2 Br6 101.033(8) . . ?
Br7 Pb2 Br5 90.355(18) . 2 ?
Br7 Pb2 Br5 174.05(2) . . ?
Br8 Pb2 Br4 165.61(3) . . ?
Br8 Pb2 Br6 85.49(2) . . ?
Br8 Pb2 Br5 90.70(3) . 2 ?
Br8 Pb2 Br5 98.81(3) . . ?
Br8 Pb2 Br7 83.91(3) . . ?
Pb2 Br4 Pb1 174.09(4) . . ?
Pb2 Br6 Pb2 180.0 5 . ?
Pb1 Br2 Pb1 159.40(5) 4 . ?
Pb2 Br7 Pb2 168.61(5) 2_554 . ?
Pb2 Br8 Pb1 172.33(4) . 8 ?
Pb1 Br3 Pb1 177.80(6) 2_554 . ?
H3b N3 H3a 120.0 . . ?
C6 N3 H3a 120.0 . . ?
C6 N3 H3b 120.0 . . ?
C1 C2 H2 121.6(6) . . ?
C3 C2 H2 121.6(6) . . ?
C3 C2 C1 116.7(9) . . ?
H2b N2 H2a 120.0 . . ?
C6 N2 H2a 120.0 . . ?
C6 N2 H2b 120.0 . . ?
N1 C5 H5 120.5(6) . . ?
C4 C5 H5 120.5(6) . . ?
C4 C5 N1 119.0(10) . . ?
H1 N1 C5 118.6(6) . . ?
C1 N1 C5 122.8(9) . . ?
C1 N1 H1 118.6(6) . . ?
N1 C1 C2 122.0(9) . . ?
H1a C1 C2 119.0(6) . . ?
H1a C1 N1 119.0(6) . . ?
H4 C4 C5 120.4(6) . . ?
C3 C4 C5 119.2(9) . . ?
C3 C4 H4 120.4(5) . . ?
C4 C3 C2 120.2(8) . . ?
C6 C3 C2 118.6(8) . . ?
C6 C3 C4 121.2(8) . . ?
N2 C6 N3 122.5(8) . . ?
C3 C6 N3 119.1(8) . . ?
C3 C6 N2 118.4(7) . . ?

loop_
_geom_bond_atom_site_label_1
_geom_bond_atom_site_label_2
_geom_bond_distance
_geom_bond_site_symmetry_2
_geom_bond_publ_flag
Pb1 Br4 2.9701(9) . ?
Pb1 Br1 2.9406(9) . ?
Pb1 Br1 3.0294(9) 2 ?
Pb1 Br2 3.0811(4) . ?
Pb1 Br8 3.0394(10) 8_655 ?
Pb1 Br3 3.0137(3) . ?
Pb2 Br4 3.0379(9) . ?
Pb2 Br6 2.9501(3) . ?
Pb2 Br5 2.9918(9) 2 ?
Pb2 Br5 3.0151(9) . ?
Pb2 Br7 3.0747(3) . ?
Pb2 Br8 2.9955(10) . ?
N3 H3a 0.8600 . ?
N3 H3b 0.8600 . ?
N3 C6 1.307(11) . ?
C2 H2 0.9300 . ?
C2 C1 1.358(13) . ?
C2 C3 1.403(12) . ?
N2 H2a 0.8600 . ?
N2 H2b 0.8600 . ?
N2 C6 1.272(11) . ?
C5 H5 0.9300 . ?
C5 N1 1.338(13) . ?
C5 C4 1.363(13) . ?
N1 H1 0.8600 . ?
N1 C1 1.318(15) . ?
C1 H1a 0.9300 . ?
C4 H4 0.9300 . ?
C4 C3 1.388(11) . ?
C3 C6 1.487(11) . ?

loop_
_geom_torsion_atom_site_label_1
_geom_torsion_atom_site_label_2
_geom_torsion_atom_site_label_3
_geom_torsion_atom_site_label_4
_geom_torsion
_geom_torsion_site_symmetry_1
_geom_torsion_site_symmetry_2
_geom_torsion_site_symmetry_3
_geom_torsion_site_symmetry_4
_geom_torsion_publ_flag
N3 C6 C3 C2 -137.7(9) . . . . ?
N3 C6 C3 C4 43.3(10) . . . . ?
C2 C1 N1 C5 -0.2(14) . . . . ?
C2 C3 C4 C5 -1.8(10) . . . . ?
C2 C3 C6 N2 43.3(10) . . . . ?
N2 C6 C3 C4 -135.7(9) . . . . ?
C5 C4 C3 C6 177.2(8) . . . . ?
